data_2225485
loop_
_publ_author_name
'Rodrigues, Vinola Z.'
'Tokar\<c\'ik, Miroslav'
'Gowda, B. Thimme'
'Ko\<z\'i\<sek, Jozef'

_publ_section_title
;
 <i>N</i>-(2,6-Dimethylphenyl)-3-methylbenzamide
;
_journal_coeditor_code BT5228
_journal_issue 4
_journal_name_full 'Acta Crystallographica Section E'
_journal_page_first o991
_journal_paper_doi 10.1107/S1600536810011530
_journal_volume 66
_journal_year 2010
_chemical_formula_iupac 'C16 H17 N O'
_chemical_formula_moiety 'C16 H17 N O'
_chemical_formula_sum 'C16 H17 N O'
_chemical_formula_weight 239.31
_chemical_name_systematic
;
<i>N</i>-(2,6-Dimethylphenyl)-3-methylbenzamide
;
_space_group_IT_number 9
_symmetry_cell_setting monoclinic
_symmetry_space_group_name_Hall 'C -2yc'
_symmetry_space_group_name_H-M 'C 1 c 1'
_atom_sites_solution_hydrogens geom
_atom_sites_solution_primary direct
_atom_sites_solution_secondary difmap
_audit_creation_method 'WinGX routine CIF_UPDATE'
_cell_angle_alpha 90
_cell_angle_beta 112.123(4)
_cell_angle_gamma 90
_cell_formula_units_Z 4
_cell_length_a 12.0715(4)
_cell_length_b 12.4966(3)
_cell_length_c 9.7027(3)
_cell_measurement_reflns_used 6791
_cell_measurement_temperature 295(2)
_cell_measurement_theta_max 29.5163
_cell_measurement_theta_min 2.2616
_cell_volume 1355.92(8)
_computing_cell_refinement
;
CrysAlis Pro (Oxford Diffraction, 2009)
;
_computing_data_collection
;
CrysAlis Pro (Oxford Diffraction, 2009)
;
_computing_data_reduction
;
CrysAlis Pro (Oxford Diffraction, 2009)
;
_computing_molecular_graphics
;
ORTEP-3 (Farrugia, 1997) and DIAMOND (Brandenburg, 2002)
;
_computing_publication_material
;
SHELXL97 (Sheldrick, 2008), PLATON (Spek, 2009) and WinGX
(Farrugia, 1999)
;
_computing_structure_refinement 'SHELXL97 (Sheldrick, 2008)'
_computing_structure_solution 'SHELXS97 (Sheldrick, 2008)'
_diffrn_ambient_temperature 295(2)
_diffrn_detector_area_resol_mean 10.434
_diffrn_measured_fraction_theta_full 1.000
_diffrn_measured_fraction_theta_max 1.000
_diffrn_measurement_device_type 'Oxford Diffraction Xcalibur Ruby Gemini'
_diffrn_measurement_method '\w scans'
_diffrn_radiation_monochromator graphite
_diffrn_radiation_type MoK\a
_diffrn_radiation_wavelength 0.71073
_diffrn_reflns_av_R_equivalents 0.0301
_diffrn_reflns_limit_h_max 14
_diffrn_reflns_limit_h_min -14
_diffrn_reflns_limit_k_max 15
_diffrn_reflns_limit_k_min -15
_diffrn_reflns_limit_l_max 12
_diffrn_reflns_limit_l_min -12
_diffrn_reflns_number 11288
_diffrn_reflns_theta_full 26.24
_diffrn_reflns_theta_max 26.24
_diffrn_reflns_theta_min 2.44
_diffrn_standards_number 0
_exptl_absorpt_coefficient_mu 0.073
_exptl_absorpt_correction_T_max 0.989
_exptl_absorpt_correction_T_min 0.972
_exptl_absorpt_correction_type analytical
_exptl_absorpt_process_details
;
(CrysAlis Pro; Oxford Diffraction, 2009)
;
_exptl_crystal_colour colourless
_exptl_crystal_density_diffrn 1.172
_exptl_crystal_density_method 'not measured'
_exptl_crystal_description block
_exptl_crystal_F_000 512
_exptl_crystal_size_max 0.55
_exptl_crystal_size_mid 0.30
_exptl_crystal_size_min 0.18
_refine_diff_density_max 0.092
_refine_diff_density_min -0.113
_refine_ls_extinction_method none
_refine_ls_goodness_of_fit_ref 1.082
_refine_ls_hydrogen_treatment mixed
_refine_ls_matrix_type full
_refine_ls_number_parameters 169
_refine_ls_number_reflns 1371
_refine_ls_number_restraints 3
_refine_ls_restrained_S_all 1.080
_refine_ls_R_factor_all 0.0333
_refine_ls_R_factor_gt 0.0301
_refine_ls_shift/su_max 0.000
_refine_ls_shift/su_mean 0.000
_refine_ls_structure_factor_coef Fsqd
_refine_ls_weighting_details 'calc w=1/[\s^2^(Fo^2^)+(0.0513P)^2^+0.1381P] where P=(Fo^2^+2Fc^2^)/3'
_refine_ls_weighting_scheme calc
_refine_ls_wR_factor_gt 0.0819
_refine_ls_wR_factor_ref 0.0836
_reflns_number_gt 1260
_reflns_number_total 1371
_reflns_threshold_expression I>2\s(I)
_cod_data_source_file bt5228.cif
_cod_data_source_block I
_cod_original_cell_volume 1355.92(7)
_cod_original_sg_symbol_H-M 'C c'
_cod_database_code 2225485
_cod_database_fobs_code 2225485

loop_
_symmetry_equiv_pos_as_xyz
'x, y, z'
'x, -y, z+1/2'
'x+1/2, y+1/2, z'
'x+1/2, -y+1/2, z+1/2'

loop_
_atom_site_type_symbol
_atom_site_label
_atom_site_fract_x
_atom_site_fract_y
_atom_site_fract_z
_atom_site_U_iso_or_equiv
_atom_site_adp_type
_atom_site_calc_flag
_atom_site_refinement_flags
_atom_site_occupancy
_atom_site_disorder_assembly
_atom_site_disorder_group
C C1 0.78435(17) 0.48438(15) 0.42193(19) 0.0400(4) Uani d . 1 . .
C C2 0.67477(16) 0.55392(15) 0.3679(2) 0.0411(4) Uani d . 1 . .
C C3 0.58869(18) 0.53174(18) 0.2278(2) 0.0482(5) Uani d . 1 . .
H H3 0.6004 0.4745 0.1736 0.058 Uiso calc R 1 . .
C C4 0.48627(19) 0.5928(2) 0.1676(2) 0.0558(5) Uani d . 1 . .
C C5 0.4723(2) 0.6792(2) 0.2490(3) 0.0622(6) Uani d . 1 . .
H H5 0.4047 0.7221 0.2095 0.075 Uiso calc R 1 . .
C C6 0.5568(2) 0.7029(2) 0.3876(3) 0.0602(5) Uani d . 1 . .
H H6 0.5457 0.7612 0.4407 0.072 Uiso calc R 1 . .
C C7 0.65776(19) 0.64009(17) 0.4474(2) 0.0486(5) Uani d . 1 . .
H H7 0.7144 0.6556 0.5413 0.058 Uiso calc R 1 . .
C C8 0.95159(17) 0.41695(16) 0.63591(19) 0.0422(4) Uani d . 1 . .
C C9 1.05908(18) 0.46294(17) 0.6440(2) 0.0494(5) Uani d . 1 . .
C C10 1.1631(2) 0.4041(2) 0.7137(3) 0.0621(6) Uani d . 1 . .
H H10 1.236 0.4327 0.7202 0.074 Uiso calc R 1 . .
C C11 1.1606(2) 0.3050(2) 0.7730(3) 0.0677(7) Uani d . 1 . .
H H11 1.2314 0.2674 0.8199 0.081 Uiso calc R 1 . .
C C12 1.0537(3) 0.2613(2) 0.7630(3) 0.0631(6) Uani d . 1 . .
H H12 1.0529 0.1939 0.8032 0.076 Uiso calc R 1 . .
C C13 0.9464(2) 0.31583(16) 0.6939(2) 0.0496(5) Uani d . 1 . .
C C14 0.3930(3) 0.5643(3) 0.0162(3) 0.0890(9) Uani d . 1 . .
H H14A 0.3383 0.6229 -0.0201 0.134 Uiso calc R 1 . .
H H14B 0.35 0.5018 0.0251 0.134 Uiso calc R 1 . .
H H14C 0.4318 0.5502 -0.052 0.134 Uiso calc R 1 . .
C C15 1.0634(3) 0.5708(2) 0.5791(4) 0.0742(7) Uani d . 1 . .
H H15A 1.1447 0.5955 0.6142 0.111 Uiso calc R 1 . .
H H15B 1.0159 0.6203 0.609 0.111 Uiso calc R 1 . .
H H15C 1.0326 0.5658 0.4726 0.111 Uiso calc R 1 . .
C C16 0.8297(3) 0.2675(2) 0.6825(3) 0.0724(7) Uani d . 1 . .
H H16A 0.8367 0.191 0.687 0.109 Uiso calc R 1 . .
H H16B 0.7684 0.2881 0.5898 0.109 Uiso calc R 1 . .
H H16C 0.8091 0.2926 0.7633 0.109 Uiso calc R 1 . .
N N1 0.84288(14) 0.47696(14) 0.56895(16) 0.0447(4) Uani d D 1 . .
H H1N 0.813(2) 0.5097(19) 0.627(3) 0.054 Uiso d D 1 . .
O O1 0.81747(13) 0.43660(12) 0.33310(16) 0.0518(4) Uani d . 1 . .

loop_
_atom_site_aniso_label
_atom_site_aniso_U_11
_atom_site_aniso_U_22
_atom_site_aniso_U_33
_atom_site_aniso_U_12
_atom_site_aniso_U_13
_atom_site_aniso_U_23
C1 0.0423(9) 0.0448(9) 0.0324(9) -0.0060(8) 0.0137(7) -0.0005(8)
C2 0.0397(9) 0.0481(10) 0.0340(9) -0.0046(8) 0.0120(7) 0.0050(8)
C3 0.0482(11) 0.0587(12) 0.0359(10) -0.0064(9) 0.0138(9) 0.0009(9)
C4 0.0458(11) 0.0759(14) 0.0402(11) -0.0028(10) 0.0099(9) 0.0115(10)
C5 0.0512(12) 0.0728(15) 0.0604(14) 0.0135(11) 0.0185(11) 0.0195(12)
C6 0.0631(13) 0.0576(12) 0.0598(14) 0.0085(11) 0.0229(11) 0.0032(10)
C7 0.0487(10) 0.0525(11) 0.0408(10) -0.0012(9) 0.0125(8) -0.0009(9)
C8 0.0453(10) 0.0484(10) 0.0304(8) 0.0037(8) 0.0114(8) -0.0028(7)
C9 0.0473(11) 0.0570(12) 0.0418(11) -0.0009(9) 0.0146(9) -0.0057(9)
C10 0.0456(12) 0.0837(16) 0.0536(13) 0.0025(11) 0.0149(10) -0.0075(12)
C11 0.0613(15) 0.0842(18) 0.0515(12) 0.0281(13) 0.0141(11) 0.0041(12)
C12 0.0868(17) 0.0527(13) 0.0523(13) 0.0181(12) 0.0291(12) 0.0080(10)
C13 0.0605(11) 0.0510(11) 0.0376(9) 0.0016(10) 0.0187(9) -0.0024(8)
C14 0.0626(16) 0.133(3) 0.0529(15) 0.0034(17) 0.0006(13) 0.0060(16)
C15 0.0653(15) 0.0700(15) 0.0866(19) -0.0104(13) 0.0280(14) 0.0054(14)
C16 0.0841(17) 0.0659(15) 0.0730(16) -0.0121(13) 0.0361(14) 0.0059(13)
N1 0.0446(9) 0.0578(10) 0.0314(8) 0.0074(7) 0.0141(7) 0.0007(7)
O1 0.0549(8) 0.0638(9) 0.0357(7) 0.0053(7) 0.0161(6) -0.0030(6)

loop_
_atom_type_symbol
_atom_type_description
_atom_type_scat_dispersion_real
_atom_type_scat_dispersion_imag
_atom_type_scat_source
C C 0.0033 0.0016 'International Tables Vol C Tables 4.2.6.8 and 6.1.1.4'
H H 0 0 'International Tables Vol C Tables 4.2.6.8 and 6.1.1.4'
N N 0.0061 0.0033 'International Tables Vol C Tables 4.2.6.8 and 6.1.1.4'
O O 0.0106 0.006 'International Tables Vol C Tables 4.2.6.8 and 6.1.1.4'

loop_
_geom_angle_atom_site_label_1
_geom_angle_atom_site_label_2
_geom_angle_atom_site_label_3
_geom_angle_site_symmetry_1
_geom_angle_site_symmetry_3
_geom_angle
_geom_angle_publ_flag
O1 C1 N1 . . 122.20(18) ?
O1 C1 C2 . . 120.72(16) ?
N1 C1 C2 . . 117.08(16) ?
C7 C2 C3 . . 119.08(17) ?
C7 C2 C1 . . 123.44(16) ?
C3 C2 C1 . . 117.45(17) ?
C4 C3 C2 . . 121.5(2) ?
C4 C3 H3 . . 119.2 ?
C2 C3 H3 . . 119.2 ?
C3 C4 C5 . . 118.1(2) ?
C3 C4 C14 . . 120.0(2) ?
C5 C4 C14 . . 121.9(2) ?
C6 C5 C4 . . 121.3(2) ?
C6 C5 H5 . . 119.4 ?
C4 C5 H5 . . 119.4 ?
C5 C6 C7 . . 119.9(2) ?
C5 C6 H6 . . 120 ?
C7 C6 H6 . . 120 ?
C6 C7 C2 . . 120.05(19) ?
C6 C7 H7 . . 120 ?
C2 C7 H7 . . 120 ?
C13 C8 C9 . . 122.22(18) ?
C13 C8 N1 . . 118.92(18) ?
C9 C8 N1 . . 118.84(18) ?
C10 C9 C8 . . 117.4(2) ?
C10 C9 C15 . . 120.8(2) ?
C8 C9 C15 . . 121.80(19) ?
C11 C10 C9 . . 121.6(2) ?
C11 C10 H10 . . 119.2 ?
C9 C10 H10 . . 119.2 ?
C12 C11 C10 . . 119.9(2) ?
C12 C11 H11 . . 120 ?
C10 C11 H11 . . 120 ?
C11 C12 C13 . . 121.3(2) ?
C11 C12 H12 . . 119.3 ?
C13 C12 H12 . . 119.3 ?
C12 C13 C8 . . 117.6(2) ?
C12 C13 C16 . . 121.1(2) ?
C8 C13 C16 . . 121.3(2) ?
C4 C14 H14A . . 109.5 ?
C4 C14 H14B . . 109.5 ?
H14A C14 H14B . . 109.5 ?
C4 C14 H14C . . 109.5 ?
H14A C14 H14C . . 109.5 ?
H14B C14 H14C . . 109.5 ?
C9 C15 H15A . . 109.5 ?
C9 C15 H15B . . 109.5 ?
H15A C15 H15B . . 109.5 ?
C9 C15 H15C . . 109.5 ?
H15A C15 H15C . . 109.5 ?
H15B C15 H15C . . 109.5 ?
C13 C16 H16A . . 109.5 ?
C13 C16 H16B . . 109.5 ?
H16A C16 H16B . . 109.5 ?
C13 C16 H16C . . 109.5 ?
H16A C16 H16C . . 109.5 ?
H16B C16 H16C . . 109.5 ?
C1 N1 C8 . . 123.02(16) ?
C1 N1 H1N . . 118.3(17) ?
C8 N1 H1N . . 118.7(17) ?

loop_
_geom_bond_atom_site_label_1
_geom_bond_atom_site_label_2
_geom_bond_site_symmetry_2
_geom_bond_distance
_geom_bond_publ_flag
C1 O1 . 1.232(2) ?
C1 N1 . 1.336(2) ?
C1 C2 . 1.502(3) ?
C2 C7 . 1.385(3) ?
C2 C3 . 1.392(3) ?
C3 C4 . 1.381(3) ?
C3 H3 . 0.93 ?
C4 C5 . 1.386(4) ?
C4 C14 . 1.518(3) ?
C5 C6 . 1.380(3) ?
C5 H5 . 0.93 ?
C6 C7 . 1.381(3) ?
C6 H6 . 0.93 ?
C7 H7 . 0.93 ?
C8 C13 . 1.394(3) ?
C8 C9 . 1.394(3) ?
C8 N1 . 1.437(3) ?
C9 C10 . 1.391(3) ?
C9 C15 . 1.496(3) ?
C10 C11 . 1.371(4) ?
C10 H10 . 0.93 ?
C11 C12 . 1.370(4) ?
C11 H11 . 0.93 ?
C12 C13 . 1.392(3) ?
C12 H12 . 0.93 ?
C13 C16 . 1.498(4) ?
C14 H14A . 0.96 ?
C14 H14B . 0.96 ?
C14 H14C . 0.96 ?
C15 H15A . 0.96 ?
C15 H15B . 0.96 ?
C15 H15C . 0.96 ?
C16 H16A . 0.96 ?
C16 H16B . 0.96 ?
C16 H16C . 0.96 ?
N1 H1N . 0.875(17) ?

loop_
_geom_hbond_atom_site_label_D
_geom_hbond_atom_site_label_H
_geom_hbond_atom_site_label_A
_geom_hbond_site_symmetry_A
_geom_hbond_distance_DH
_geom_hbond_distance_HA
_geom_hbond_distance_DA
_geom_hbond_angle_DHA
N1 H1N O1 2_565 0.875(17) 2.092(19) 2.902(2) 154(2)

loop_
_geom_torsion_atom_site_label_1
_geom_torsion_atom_site_label_2
_geom_torsion_atom_site_label_3
_geom_torsion_atom_site_label_4
_geom_torsion_site_symmetry_1
_geom_torsion_site_symmetry_2
_geom_torsion_site_symmetry_3
_geom_torsion_site_symmetry_4
_geom_torsion
_geom_torsion_publ_flag
O1 C1 C2 C7 . . . . -153.25(19) ?
N1 C1 C2 C7 . . . . 26.9(3) ?
O1 C1 C2 C3 . . . . 24.4(3) ?
N1 C1 C2 C3 . . . . -155.44(17) ?
C7 C2 C3 C4 . . . . -0.8(3) ?
C1 C2 C3 C4 . . . . -178.60(18) ?
C2 C3 C4 C5 . . . . 1.6(3) ?
C2 C3 C4 C14 . . . . -178.4(2) ?
C3 C4 C5 C6 . . . . -1.2(3) ?
C14 C4 C5 C6 . . . . 178.8(3) ?
C4 C5 C6 C7 . . . . 0.1(3) ?
C5 C6 C7 C2 . . . . 0.6(3) ?
C3 C2 C7 C6 . . . . -0.3(3) ?
C1 C2 C7 C6 . . . . 177.36(19) ?
C13 C8 C9 C10 . . . . -0.4(3) ?
N1 C8 C9 C10 . . . . 177.99(18) ?
C13 C8 C9 C15 . . . . 179.0(2) ?
N1 C8 C9 C15 . . . . -2.6(3) ?
C8 C9 C10 C11 . . . . -0.3(3) ?
C15 C9 C10 C11 . . . . -179.7(2) ?
C9 C10 C11 C12 . . . . 0.6(4) ?
C10 C11 C12 C13 . . . . -0.2(3) ?
C11 C12 C13 C8 . . . . -0.4(3) ?
C11 C12 C13 C16 . . . . 179.6(2) ?
C9 C8 C13 C12 . . . . 0.7(3) ?
N1 C8 C13 C12 . . . . -177.66(18) ?
C9 C8 C13 C16 . . . . -179.3(2) ?
N1 C8 C13 C16 . . . . 2.3(3) ?
O1 C1 N1 C8 . . . . 2.8(3) ?
C2 C1 N1 C8 . . . . -177.37(17) ?
C13 C8 N1 C1 . . . . -101.4(2) ?
C9 C8 N1 C1 . . . . 80.2(2) ?

loop_
_cod_related_entry_id
_cod_related_entry_database
_cod_related_entry_code
1 ChemSpider 2706919
